data_7034833
loop_
_publ_author_name
'Wen, He-Rui'
'Bao, Jun'
'Liu, Sui-Jun'
'Liu, Cai-Ming'
'Zhang, Cai-Wei'
'Tang, Yun-Zhi'

_publ_section_title
;
 Temperature-controlled polymorphism of chiral Cu(II)-Ln(III) dinuclear
 complexes exhibiting slow magnetic relaxation.
;
_journal_issue 24
_journal_name_full 'Dalton transactions (Cambridge, England : 2003)'
_journal_page_first 11191
_journal_page_last 11201
_journal_paper_doi 10.1039/c5dt00789e
_journal_volume 44
_journal_year 2015
_chemical_absolute_configuration rmad
_chemical_formula_sum 'C22 H24 Cu Dy N5 O13'
_chemical_formula_weight 792.50
_chemical_name_systematic
; 
 ? 
;
_space_group_IT_number 4
_symmetry_cell_setting monoclinic
_symmetry_space_group_name_Hall 'P 2yb'
_symmetry_space_group_name_H-M 'P 1 21 1'
_atom_sites_solution_hydrogens geom
_atom_sites_solution_primary direct
_atom_sites_solution_secondary difmap
_audit_creation_method SHELXL-97
_audit_update_record
;
2015-04-21 deposited with the CCDC.
2015-05-06 downloaded from the CCDC.
;
_cell_angle_alpha 90.00
_cell_angle_beta 105.251(3)
_cell_angle_gamma 90.00
_cell_formula_units_Z 4
_cell_length_a 11.2976(6)
_cell_length_b 15.2584(8)
_cell_length_c 15.8897(7)
_cell_measurement_temperature 293(2)
_cell_volume 2642.7(2)
_computing_cell_refinement 'Bruker SMART'
_computing_data_collection 'Bruker SMART'
_computing_data_reduction 'Bruker SAINT'
_computing_molecular_graphics 'Bruker SHELXTL'
_computing_publication_material 'Bruker SHELXTL'
_computing_structure_refinement 'SHELXL-97 (Sheldrick, 1997)'
_computing_structure_solution 'SHELXS-97 (Sheldrick, 1990)'
_diffrn_ambient_temperature 293(2)
_diffrn_measured_fraction_theta_full 0.991
_diffrn_measured_fraction_theta_max 0.991
_diffrn_measurement_device_type 'D8 QUEST'
_diffrn_measurement_method \w
_diffrn_radiation_monochromator graphite
_diffrn_radiation_source 'fine-focus sealed tube'
_diffrn_radiation_type MoK\a
_diffrn_radiation_wavelength 0.71073
_diffrn_reflns_av_R_equivalents 0.0407
_diffrn_reflns_av_sigmaI/netI 0.0800
_diffrn_reflns_limit_h_max 14
_diffrn_reflns_limit_h_min -14
_diffrn_reflns_limit_k_max 19
_diffrn_reflns_limit_k_min -11
_diffrn_reflns_limit_l_max 20
_diffrn_reflns_limit_l_min -20
_diffrn_reflns_number 17330
_diffrn_reflns_theta_full 27.51
_diffrn_reflns_theta_max 27.51
_diffrn_reflns_theta_min 1.33
_diffrn_standards_decay_% 0
_diffrn_standards_interval_count 0
_diffrn_standards_interval_time 0
_diffrn_standards_number 0
_exptl_absorpt_coefficient_mu 3.688
_exptl_absorpt_correction_T_max 0.8371
_exptl_absorpt_correction_T_min 0.7093
_exptl_absorpt_correction_type multi-scan
_exptl_absorpt_process_details CrystalClear
_exptl_crystal_colour red
_exptl_crystal_density_diffrn 1.992
_exptl_crystal_density_method 'not measured'
_exptl_crystal_description block
_exptl_crystal_F_000 1560
_exptl_crystal_size_max 0.100
_exptl_crystal_size_mid 0.050
_exptl_crystal_size_min 0.050
_refine_diff_density_max 0.604
_refine_diff_density_min -0.918
_refine_diff_density_rms 0.124
_refine_ls_abs_structure_details 'Flack H D (1983), Acta Cryst. A39, 876-881'
_refine_ls_abs_structure_Flack 0.007(16)
_refine_ls_extinction_method none
_refine_ls_goodness_of_fit_ref 0.977
_refine_ls_hydrogen_treatment mixed
_refine_ls_matrix_type full
_refine_ls_number_parameters 762
_refine_ls_number_reflns 9115
_refine_ls_number_restraints 1
_refine_ls_restrained_S_all 0.977
_refine_ls_R_factor_all 0.0751
_refine_ls_R_factor_gt 0.0417
_refine_ls_shift/su_max 0.001
_refine_ls_shift/su_mean 0.000
_refine_ls_structure_factor_coef Fsqd
_refine_ls_weighting_details 'calc w=1/[\s^2^(Fo^2^)+(0.0175P)^2^+0.0000P] where P=(Fo^2^+2Fc^2^)/3'
_refine_ls_weighting_scheme calc
_refine_ls_wR_factor_gt 0.0599
_refine_ls_wR_factor_ref 0.0683
_reflns_number_gt 6548
_reflns_number_total 9115
_reflns_threshold_expression >2sigma(I)
_cod_data_source_file c5dt00789e2.cif
_cod_data_source_block 7'
_cod_depositor_comments
;
The following automatic conversions were performed:

'_symmetry_cell_setting' value 'Monoclinic' changed to 'monoclinic'
according to
/usr/data/users/saulius/crontab/automatic-downloads/rss-feeds/RSC/lib/dictionaries/cif_core.dic
dictionary named 'cif_core.dic' version 2.4.2 from 2011-04-26.

Automatic conversion script
Id: cif_fix_values 3271 2015-04-21 07:52:19Z andrius 

 Adding full bibliography for 7034824--7034836.cif.
;
_cod_original_sg_symbol_H-M P2(1)
_cod_database_code 7034833

loop_
_symmetry_equiv_pos_as_xyz
'x, y, z'
'-x, y+1/2, -z'

loop_
_atom_site_label
_atom_site_type_symbol
_atom_site_fract_x
_atom_site_fract_y
_atom_site_fract_z
_atom_site_U_iso_or_equiv
_atom_site_adp_type
_atom_site_occupancy
_atom_site_symmetry_multiplicity
_atom_site_calc_flag
_atom_site_refinement_flags
Dy1 Dy 0.35063(4) 0.24856(3) -0.51746(3) 0.03339(13) Uani 1 1 d .
Cu1 Cu 0.31123(11) 0.35705(10) -0.34669(8) 0.0340(3) Uani 1 1 d .
O1 O 0.3430(5) 0.2398(5) -0.3745(4) 0.0336(17) Uani 1 1 d .
O2 O 0.2509(6) 0.3667(5) -0.4704(4) 0.0349(17) Uani 1 1 d .
O3 O 0.3963(6) 0.1008(5) -0.4453(4) 0.0355(19) Uani 1 1 d .
O4 O 0.2291(7) 0.3553(6) -0.6316(5) 0.038(2) Uani 1 1 d .
O5 O 0.1484(6) 0.1856(5) -0.5166(5) 0.0431(19) Uani 1 1 d .
O6 O 0.2200(7) 0.1526(8) -0.6255(5) 0.054(2) Uani 1 1 d .
O8 O 0.4813(7) 0.3165(6) -0.6050(5) 0.048(2) Uani 1 1 d .
O7 O 0.4606(8) 0.1774(7) -0.6111(6) 0.061(3) Uani 1 1 d .
O10 O 0.4964(7) 0.3672(5) -0.4278(5) 0.048(2) Uani 1 1 d .
O9 O 0.5665(6) 0.2392(7) -0.4384(5) 0.052(2) Uani 1 1 d .
O11 O 0.0470(8) 0.0944(7) -0.6127(6) 0.078(3) Uani 1 1 d .
O12 O 0.5901(7) 0.2405(8) -0.6707(6) 0.093(3) Uani 1 1 d .
O13 O 0.6903(8) 0.3413(8) -0.3677(6) 0.084(3) Uani 1 1 d .
N1 N 0.3765(7) 0.3411(6) -0.2234(5) 0.030(2) Uani 1 1 d .
N2 N 0.2818(7) 0.4753(5) -0.3226(5) 0.032(2) Uani 1 1 d .
N3 N 0.1341(9) 0.1419(8) -0.5863(5) 0.045(2) Uani 1 1 d .
N4 N 0.5135(8) 0.2444(10) -0.6297(5) 0.051(3) Uani 1 1 d .
N5 N 0.5882(9) 0.3170(9) -0.4083(7) 0.057(3) Uani 1 1 d .
C1 C 0.2214(10) 0.3434(9) -0.7251(6) 0.052(3) Uani 1 1 d .
H1A H 0.1426 0.3629 -0.7594 0.077 Uiso 1 1 calc R
H1B H 0.2319 0.2826 -0.7367 0.077 Uiso 1 1 calc R
H1C H 0.2847 0.3771 -0.7401 0.077 Uiso 1 1 calc R
C2 C 0.2241(9) 0.6010(7) -0.5262(7) 0.039(3) Uani 1 1 d .
H2A H 0.2221 0.6561 -0.5015 0.047 Uiso 1 1 calc R
C3 C 0.2930(8) 0.4894(6) -0.2285(5) 0.035(2) Uani 1 1 d .
H3A H 0.2154 0.4716 -0.2169 0.042 Uiso 1 1 calc R
C4 C 0.2232(9) 0.4366(8) -0.6049(6) 0.034(3) Uani 1 1 d .
C5 C 0.3926(9) 0.4277(7) -0.1788(6) 0.034(2) Uani 1 1 d .
H5A H 0.4714 0.4515 -0.1831 0.041 Uiso 1 1 calc R
C6 C 0.2383(8) 0.5252(7) -0.4737(6) 0.032(2) Uani 1 1 d .
C7 C 0.2555(8) 0.5379(7) -0.3786(6) 0.034(2) Uani 1 1 d .
H7A H 0.2469 0.5941 -0.3584 0.040 Uiso 1 1 calc R
C8 C 0.4228(8) 0.1859(8) -0.2273(7) 0.032(3) Uani 1 1 d .
C9 C 0.2094(9) 0.5123(8) -0.6523(7) 0.039(3) Uani 1 1 d .
H9A H 0.1971 0.5090 -0.7124 0.047 Uiso 1 1 calc R
C10 C 0.2132(10) 0.5930(9) -0.6137(8) 0.052(3) Uani 1 1 d .
H10A H 0.2084 0.6433 -0.6476 0.062 Uiso 1 1 calc R
C11 C 0.3964(8) 0.1781(7) -0.3183(7) 0.029(3) Uani 1 1 d .
C12 C 0.4251(9) 0.0985(8) -0.3535(6) 0.033(3) Uani 1 1 d .
C13 C 0.2362(8) 0.4449(7) -0.5130(6) 0.028(2) Uani 1 1 d .
C14 C 0.4144(8) 0.2678(9) -0.1845(7) 0.036(3) Uani 1 1 d .
H14A H 0.4381 0.2682 -0.1239 0.043 Uiso 1 1 calc R
C15 C 0.4322(10) 0.0259(8) -0.4892(8) 0.051(3) Uani 1 1 d .
H15A H 0.3816 -0.0235 -0.4846 0.076 Uiso 1 1 calc R
H15B H 0.5166 0.0118 -0.4625 0.076 Uiso 1 1 calc R
H15C H 0.4222 0.0397 -0.5496 0.076 Uiso 1 1 calc R
C16 C 0.3297(10) 0.5824(7) -0.0946(6) 0.048(3) Uani 1 1 d .
H16A H 0.3527 0.6406 -0.0715 0.058 Uiso 1 1 calc R
H16B H 0.2490 0.5697 -0.0871 0.058 Uiso 1 1 calc R
C17 C 0.4181(11) 0.5184(8) -0.0433(6) 0.057(3) Uani 1 1 d .
H17A H 0.4110 0.5175 0.0162 0.069 Uiso 1 1 calc R
H17B H 0.5008 0.5368 -0.0419 0.069 Uiso 1 1 calc R
C18 C 0.3217(10) 0.5825(8) -0.1939(6) 0.041(3) Uani 1 1 d .
H18A H 0.2578 0.6223 -0.2244 0.049 Uiso 1 1 calc R
H18B H 0.3990 0.6019 -0.2034 0.049 Uiso 1 1 calc R
C19 C 0.3961(10) 0.4253(8) -0.0820(6) 0.041(3) Uani 1 1 d .
H19A H 0.4614 0.3866 -0.0512 0.050 Uiso 1 1 calc R
H19B H 0.3190 0.4027 -0.0750 0.050 Uiso 1 1 calc R
C20 C 0.4771(9) 0.0303(9) -0.3030(7) 0.044(3) Uani 1 1 d .
H20A H 0.4974 -0.0204 -0.3284 0.052 Uiso 1 1 calc R
C21 C 0.4738(10) 0.1143(8) -0.1760(7) 0.044(3) Uani 1 1 d .
H21A H 0.4906 0.1193 -0.1157 0.053 Uiso 1 1 calc R
C22 C 0.5004(10) 0.0362(9) -0.2112(8) 0.051(3) Uani 1 1 d .
H22A H 0.5328 -0.0111 -0.1756 0.061 Uiso 1 1 calc R
Dy2 Dy 0.17060(4) 0.15574(3) 0.01947(3) 0.03785(15) Uani 1 1 d .
Cu2 Cu 0.18065(12) 0.04047(10) -0.15187(8) 0.0372(3) Uani 1 1 d .
O15 O 0.1749(5) 0.1611(6) -0.1251(4) 0.0380(17) Uani 1 1 d .
O14 O 0.2395(6) 0.0281(5) -0.0276(4) 0.0398(19) Uani 1 1 d .
O17 O 0.1180(7) 0.3015(5) -0.0567(5) 0.042(2) Uani 1 1 d .
O16 O 0.2966(7) 0.0447(6) 0.1362(5) 0.043(2) Uani 1 1 d .
O23 O -0.0247(9) 0.0256(7) -0.1169(7) 0.110(4) Uani 1 1 d .
O22 O -0.0403(7) 0.1522(8) -0.0586(5) 0.073(3) Uani 1 1 d .
O18 O 0.3790(7) 0.2001(5) 0.0223(5) 0.050(2) Uani 1 1 d .
O19 O 0.3016(7) 0.2546(9) 0.1199(5) 0.059(2) Uani 1 1 d .
O21 O 0.0486(7) 0.0728(7) 0.1036(6) 0.057(2) Uani 1 1 d .
O20 O 0.0606(7) 0.2151(6) 0.1174(5) 0.057(3) Uani 1 1 d .
O26 O -0.1964(8) 0.0760(8) -0.1167(7) 0.098(4) Uani 1 1 d .
O24 O 0.4813(9) 0.2986(7) 0.1135(6) 0.090(4) Uani 1 1 d .
O25 O -0.0521(7) 0.1422(8) 0.1848(5) 0.079(3) Uani 1 1 d .
N7 N 0.1474(7) 0.0587(6) -0.2752(5) 0.034(2) Uani 1 1 d .
N6 N 0.1714(7) -0.0829(5) -0.1761(5) 0.0322(19) Uani 1 1 d .
N10 N -0.0879(10) 0.0850(8) -0.0958(7) 0.051(3) Uani 1 1 d .
N8 N 0.3904(9) 0.2524(9) 0.0857(6) 0.056(3) Uani 1 1 d .
N9 N 0.0184(8) 0.1425(9) 0.1379(6) 0.052(3) Uani 1 1 d .
C23 C 0.1206(9) -0.0981(6) -0.2719(5) 0.035(2) Uani 1 1 d .
H23A H 0.0315 -0.0909 -0.2848 0.042 Uiso 1 1 calc R
C24 C 0.0085(10) 0.3569(9) -0.2890(8) 0.053(3) Uani 1 1 d .
H24A H -0.0280 0.4022 -0.3259 0.063 Uiso 1 1 calc R
C25 C 0.2440(9) -0.2059(8) 0.0275(8) 0.047(3) Uani 1 1 d .
H25A H 0.2300 -0.2610 0.0018 0.057 Uiso 1 1 calc R
C26 C 0.2332(8) -0.1304(7) -0.0254(6) 0.032(2) Uani 1 1 d .
C27 C 0.0383(10) 0.2816(9) -0.3252(8) 0.050(4) Uani 1 1 d .
H27A H 0.0223 0.2769 -0.3855 0.059 Uiso 1 1 calc R
C28 C 0.0932(9) 0.2109(7) -0.2716(6) 0.032(3) Uani 1 1 d .
C29 C 0.0300(9) 0.3688(9) -0.1997(8) 0.048(3) Uani 1 1 d .
H29A H 0.0084 0.4204 -0.1763 0.057 Uiso 1 1 calc R
C30 C 0.1691(9) -0.0232(7) -0.3168(5) 0.031(2) Uani 1 1 d .
H30A H 0.2582 -0.0308 -0.3036 0.038 Uiso 1 1 calc R
C31 C 0.1936(8) -0.1453(7) -0.1195(6) 0.041(3) Uani 1 1 d .
H31A H 0.1839 -0.2028 -0.1395 0.049 Uiso 1 1 calc R
C32 C 0.2753(11) -0.1983(8) 0.1178(7) 0.048(3) Uani 1 1 d .
H32A H 0.2884 -0.2483 0.1526 0.057 Uiso 1 1 calc R
C33 C 0.1204(9) 0.2221(7) -0.1806(7) 0.032(3) Uani 1 1 d .
C34 C 0.2870(9) -0.1164(9) 0.1557(7) 0.040(3) Uani 1 1 d .
H34A H 0.3009 -0.1107 0.2158 0.048 Uiso 1 1 calc R
C35 C 0.0864(9) 0.2988(8) -0.1463(8) 0.036(3) Uani 1 1 d .
C36 C 0.2779(9) -0.0426(8) 0.1036(7) 0.032(3) Uani 1 1 d .
C37 C 0.2504(8) -0.0472(8) 0.0148(7) 0.031(3) Uani 1 1 d .
C38 C 0.1122(8) 0.1305(8) -0.3143(7) 0.032(3) Uani 1 1 d .
H38A H 0.0976 0.1313 -0.3747 0.039 Uiso 1 1 calc R
C39 C 0.0805(11) 0.3778(9) -0.0162(7) 0.050(3) Uani 1 1 d .
H39A H 0.1158 0.4294 -0.0344 0.075 Uiso 1 1 calc R
H39B H 0.1082 0.3723 0.0461 0.075 Uiso 1 1 calc R
H39C H -0.0073 0.3824 -0.0335 0.075 Uiso 1 1 calc R
C40 C 0.0949(10) -0.1908(7) -0.4044(6) 0.051(3) Uani 1 1 d .
H40A H 0.0060 -0.1875 -0.4196 0.062 Uiso 1 1 calc R
H40B H 0.1176 -0.2464 -0.4254 0.062 Uiso 1 1 calc R
C41 C 0.1448(11) -0.1165(9) -0.4482(7) 0.057(3) Uani 1 1 d .
H41A H 0.2326 -0.1241 -0.4384 0.068 Uiso 1 1 calc R
H41B H 0.1079 -0.1192 -0.5106 0.068 Uiso 1 1 calc R
C42 C 0.1441(10) -0.1866(8) -0.3069(7) 0.046(3) Uani 1 1 d .
H42A H 0.2317 -0.1979 -0.2913 0.055 Uiso 1 1 calc R
H42B H 0.1055 -0.2317 -0.2803 0.055 Uiso 1 1 calc R
C43 C 0.1205(10) -0.0277(8) -0.4153(6) 0.040(3) Uani 1 1 d .
H43A H 0.0330 -0.0164 -0.4317 0.048 Uiso 1 1 calc R
H43B H 0.1600 0.0169 -0.4419 0.048 Uiso 1 1 calc R
C44 C 0.3153(10) 0.0581(9) 0.2269(7) 0.058(4) Uani 1 1 d .
H44A H 0.3881 0.0278 0.2580 0.087 Uiso 1 1 calc R
H44B H 0.2460 0.0359 0.2446 0.087 Uiso 1 1 calc R
H44C H 0.3244 0.1196 0.2395 0.087 Uiso 1 1 calc R

loop_
_atom_site_aniso_label
_atom_site_aniso_U_11
_atom_site_aniso_U_22
_atom_site_aniso_U_33
_atom_site_aniso_U_23
_atom_site_aniso_U_13
_atom_site_aniso_U_12
Dy1 0.0493(3) 0.0294(3) 0.0235(3) -0.0025(2) 0.0133(2) 0.0007(3)
Cu1 0.0520(8) 0.0295(9) 0.0199(7) -0.0014(6) 0.0083(6) 0.0042(6)
O1 0.053(4) 0.020(5) 0.028(4) -0.005(4) 0.011(3) 0.004(4)
O2 0.053(4) 0.029(5) 0.022(4) 0.007(3) 0.007(3) 0.006(3)
O3 0.052(4) 0.029(5) 0.028(4) -0.010(4) 0.014(3) 0.009(3)
O4 0.064(5) 0.029(5) 0.021(4) -0.006(3) 0.010(3) 0.000(4)
O5 0.060(4) 0.041(5) 0.030(4) -0.002(3) 0.015(3) 0.003(3)
O6 0.061(5) 0.059(6) 0.047(5) -0.013(5) 0.025(4) -0.021(6)
O8 0.065(5) 0.044(6) 0.040(5) 0.006(4) 0.021(4) -0.001(4)
O7 0.084(6) 0.046(6) 0.065(6) -0.022(5) 0.040(5) -0.025(5)
O10 0.056(5) 0.037(5) 0.060(5) -0.004(3) 0.029(4) -0.004(4)
O9 0.066(5) 0.047(6) 0.039(4) -0.002(4) 0.008(3) -0.001(5)
O11 0.079(6) 0.081(8) 0.067(7) -0.002(5) 0.005(5) -0.039(6)
O12 0.085(6) 0.106(9) 0.116(7) -0.006(6) 0.074(5) -0.019(7)
O13 0.057(5) 0.123(9) 0.064(6) -0.041(5) 0.001(4) -0.017(6)
N1 0.039(5) 0.027(6) 0.022(5) -0.005(4) 0.006(3) 0.000(4)
N2 0.047(5) 0.032(5) 0.019(4) 0.001(3) 0.010(3) 0.003(4)
N3 0.067(6) 0.039(7) 0.026(5) 0.001(5) 0.005(4) -0.006(5)
N4 0.057(6) 0.068(8) 0.029(5) -0.008(5) 0.014(4) 0.003(7)
N5 0.047(7) 0.077(11) 0.042(7) 0.003(6) 0.003(5) -0.005(7)
C1 0.071(8) 0.068(10) 0.014(5) -0.004(5) 0.007(5) 0.002(7)
C2 0.065(7) 0.021(6) 0.030(6) -0.010(5) 0.011(5) 0.000(5)
C3 0.038(6) 0.042(6) 0.024(4) -0.008(4) 0.007(4) 0.005(5)
C4 0.044(6) 0.043(8) 0.016(6) 0.010(5) 0.011(4) 0.005(5)
C5 0.043(6) 0.032(6) 0.027(5) -0.009(4) 0.010(5) -0.009(5)
C6 0.046(6) 0.024(6) 0.029(6) 0.006(4) 0.015(4) 0.004(5)
C7 0.044(6) 0.021(5) 0.036(5) -0.003(4) 0.009(4) 0.006(5)
C8 0.033(6) 0.029(7) 0.033(6) 0.003(5) 0.008(4) 0.004(4)
C9 0.043(6) 0.045(8) 0.026(6) -0.019(5) 0.001(5) -0.003(5)
C10 0.064(8) 0.047(9) 0.047(8) 0.020(6) 0.018(6) 0.008(6)
C11 0.036(5) 0.022(7) 0.028(6) 0.003(5) 0.005(4) -0.007(4)
C12 0.049(6) 0.029(7) 0.019(5) -0.002(5) 0.006(4) 0.004(5)
C13 0.029(5) 0.025(7) 0.028(6) 0.002(5) 0.005(4) 0.000(4)
C14 0.035(5) 0.041(9) 0.027(5) 0.001(5) -0.001(4) -0.005(5)
C15 0.066(8) 0.031(8) 0.058(8) -0.020(6) 0.020(6) 0.012(6)
C16 0.072(8) 0.044(7) 0.028(5) -0.022(5) 0.013(5) 0.002(6)
C17 0.102(10) 0.045(8) 0.021(5) -0.018(5) 0.008(6) -0.002(7)
C18 0.059(7) 0.037(7) 0.023(6) -0.004(5) 0.006(5) 0.004(5)
C19 0.054(7) 0.048(9) 0.023(6) -0.012(5) 0.012(5) -0.005(6)
C20 0.044(7) 0.048(9) 0.042(7) 0.012(6) 0.015(5) 0.007(6)
C21 0.069(8) 0.035(8) 0.021(6) 0.008(5) 0.000(5) 0.004(6)
C22 0.068(8) 0.033(7) 0.048(8) 0.006(6) 0.010(6) 0.013(6)
Dy2 0.0534(3) 0.0356(4) 0.0269(3) -0.0044(3) 0.0149(2) 0.0032(3)
Cu2 0.0598(9) 0.0283(9) 0.0227(8) -0.0024(6) 0.0093(6) 0.0001(7)
O15 0.065(4) 0.034(5) 0.017(3) 0.007(4) 0.015(3) 0.015(4)
O14 0.070(5) 0.028(5) 0.022(4) -0.003(3) 0.013(3) 0.004(4)
O17 0.065(5) 0.028(5) 0.035(5) -0.006(4) 0.018(4) 0.005(4)
O16 0.054(5) 0.049(6) 0.025(4) -0.011(4) 0.010(3) -0.002(4)
O23 0.109(8) 0.050(6) 0.206(12) -0.003(7) 0.102(8) 0.001(6)
O22 0.079(6) 0.071(7) 0.066(6) -0.029(6) 0.015(4) -0.014(6)
O18 0.074(5) 0.043(5) 0.036(4) -0.011(3) 0.017(4) 0.000(4)
O19 0.076(5) 0.074(7) 0.034(4) -0.022(6) 0.025(4) -0.017(6)
O21 0.064(5) 0.049(6) 0.061(6) -0.003(4) 0.023(4) 0.008(4)
O20 0.073(6) 0.056(7) 0.050(5) -0.022(4) 0.031(4) -0.011(4)
O26 0.044(6) 0.090(8) 0.150(10) -0.025(7) 0.006(6) -0.014(5)
O24 0.095(7) 0.115(9) 0.060(6) -0.026(6) 0.018(5) -0.044(6)
O25 0.073(5) 0.121(9) 0.059(5) -0.009(5) 0.044(4) -0.008(6)
N7 0.047(5) 0.030(6) 0.027(5) -0.004(4) 0.015(4) -0.001(4)
N6 0.054(5) 0.016(4) 0.027(4) -0.007(3) 0.010(4) -0.003(4)
N10 0.054(7) 0.039(8) 0.066(8) 0.001(6) 0.026(6) 0.013(6)
N8 0.064(6) 0.049(7) 0.054(7) 0.004(7) 0.012(5) -0.014(7)
N9 0.042(5) 0.073(10) 0.037(5) -0.009(5) 0.001(4) -0.011(6)
C23 0.054(6) 0.028(5) 0.026(4) -0.008(4) 0.017(4) 0.000(5)
C24 0.075(8) 0.035(8) 0.044(8) 0.017(6) 0.009(6) -0.002(7)
C25 0.063(8) 0.031(7) 0.052(7) 0.012(5) 0.023(6) 0.006(5)
C26 0.043(6) 0.027(6) 0.024(5) -0.001(4) 0.006(4) 0.002(5)
C27 0.055(7) 0.056(10) 0.040(7) 0.002(6) 0.019(6) 0.002(6)
C28 0.044(6) 0.028(7) 0.019(6) 0.000(5) -0.002(4) -0.006(5)
C29 0.059(7) 0.025(8) 0.057(9) -0.011(6) 0.013(6) -0.008(6)
C30 0.038(6) 0.036(6) 0.020(5) -0.003(4) 0.007(4) -0.010(5)
C31 0.046(6) 0.035(7) 0.043(6) -0.002(5) 0.016(5) 0.004(5)
C32 0.082(8) 0.024(7) 0.035(7) 0.023(5) 0.013(6) 0.005(6)
C33 0.047(6) 0.026(7) 0.025(6) -0.004(5) 0.012(5) -0.003(5)
C34 0.050(7) 0.046(8) 0.030(6) 0.030(6) 0.019(5) 0.009(6)
C35 0.033(6) 0.030(7) 0.050(8) 0.004(6) 0.017(5) -0.007(5)
C36 0.041(6) 0.023(6) 0.031(6) -0.008(5) 0.009(4) 0.005(5)
C37 0.032(5) 0.035(7) 0.026(6) 0.001(5) 0.008(4) 0.001(5)
C38 0.037(6) 0.039(8) 0.021(5) 0.002(5) 0.009(4) -0.003(5)
C39 0.080(8) 0.039(9) 0.041(7) 0.006(6) 0.035(6) 0.018(7)
C40 0.073(8) 0.050(7) 0.037(6) -0.019(5) 0.024(5) -0.013(6)
C41 0.071(8) 0.071(10) 0.024(5) -0.008(5) 0.003(5) -0.002(7)
C42 0.060(7) 0.035(7) 0.046(7) -0.005(5) 0.021(5) 0.004(5)
C43 0.059(7) 0.034(8) 0.026(6) -0.005(5) 0.009(5) 0.000(5)
C44 0.069(8) 0.069(10) 0.035(7) -0.014(6) 0.011(5) 0.010(7)

loop_
_atom_type_symbol
_atom_type_description
_atom_type_scat_dispersion_real
_atom_type_scat_dispersion_imag
_atom_type_scat_source
C C 0.0033 0.0016 'International Tables Vol C Tables 4.2.6.8 and 6.1.1.4'
H H 0.0000 0.0000 'International Tables Vol C Tables 4.2.6.8 and 6.1.1.4'
Cu Cu 0.3201 1.2651 'International Tables Vol C Tables 4.2.6.8 and 6.1.1.4'
Dy Dy -0.1892 4.4098 'International Tables Vol C Tables 4.2.6.8 and 6.1.1.4'
N N 0.0061 0.0033 'International Tables Vol C Tables 4.2.6.8 and 6.1.1.4'
O O 0.0106 0.0060 'International Tables Vol C Tables 4.2.6.8 and 6.1.1.4'

loop_
_geom_angle_atom_site_label_1
_geom_angle_atom_site_label_2
_geom_angle_atom_site_label_3
_geom_angle
O1 Dy1 O2 65.4(2)
O1 Dy1 O7 137.5(3)
O2 Dy1 O7 154.5(3)
O1 Dy1 O9 77.3(2)
O2 Dy1 O9 112.3(3)
O7 Dy1 O9 71.7(3)
O1 Dy1 O6 119.2(3)
O2 Dy1 O6 115.7(3)
O7 Dy1 O6 67.2(3)
O9 Dy1 O6 131.8(3)
O1 Dy1 O5 72.4(2)
O2 Dy1 O5 77.1(2)
O7 Dy1 O5 116.7(3)
O9 Dy1 O5 140.6(3)
O6 Dy1 O5 51.9(2)
O1 Dy1 O8 138.9(3)
O2 Dy1 O8 105.2(3)
O7 Dy1 O8 51.2(3)
O9 Dy1 O8 69.8(3)
O6 Dy1 O8 101.2(3)
O5 Dy1 O8 147.3(2)
O1 Dy1 O3 63.6(2)
O2 Dy1 O3 126.8(2)
O7 Dy1 O3 78.6(3)
O9 Dy1 O3 69.9(3)
O6 Dy1 O3 78.3(3)
O5 Dy1 O3 74.3(2)
O8 Dy1 O3 122.9(3)
O1 Dy1 O4 125.9(2)
O2 Dy1 O4 61.6(2)
O7 Dy1 O4 96.7(3)
O9 Dy1 O4 133.0(3)
O6 Dy1 O4 76.7(3)
O5 Dy1 O4 85.8(2)
O8 Dy1 O4 68.1(3)
O3 Dy1 O4 154.3(2)
O1 Dy1 O10 71.5(2)
O2 Dy1 O10 65.2(2)
O7 Dy1 O10 107.1(3)
O9 Dy1 O10 49.9(3)
O6 Dy1 O10 169.0(3)
O5 Dy1 O10 135.8(2)
O8 Dy1 O10 68.7(2)
O3 Dy1 O10 110.4(2)
O4 Dy1 O10 95.2(3)
O1 Dy1 N4 143.7(2)
O2 Dy1 N4 130.7(3)
O7 Dy1 N4 25.7(3)
O9 Dy1 N4 66.5(2)
O6 Dy1 N4 85.3(3)
O5 Dy1 N4 137.2(3)
O8 Dy1 N4 25.7(3)
O3 Dy1 N4 100.0(3)
O4 Dy1 N4 83.5(3)
O10 Dy1 N4 86.5(3)
O1 Dy1 N3 95.3(2)
O2 Dy1 N3 97.1(3)
O7 Dy1 N3 92.0(3)
O9 Dy1 N3 142.4(3)
O6 Dy1 N3 26.2(2)
O5 Dy1 N3 25.7(2)
O8 Dy1 N3 125.7(3)
O3 Dy1 N3 73.8(3)
O4 Dy1 N3 81.2(3)
O10 Dy1 N3 160.9(3)
N4 Dy1 N3 111.5(3)
N2 Cu1 O1 177.8(3)
N2 Cu1 O2 95.8(3)
O1 Cu1 O2 82.6(3)
N2 Cu1 N1 87.4(4)
O1 Cu1 N1 94.2(3)
O2 Cu1 N1 176.7(4)
N2 Cu1 Dy1 135.4(2)
O1 Cu1 Dy1 42.55(19)
O2 Cu1 Dy1 44.2(2)
N1 Cu1 Dy1 132.5(3)
C11 O1 Cu1 126.3(6)
C11 O1 Dy1 125.2(6)
Cu1 O1 Dy1 103.5(3)
C13 O2 Cu1 123.0(7)
C13 O2 Dy1 121.3(6)
Cu1 O2 Dy1 101.4(3)
C12 O3 C15 117.4(8)
C12 O3 Dy1 117.2(6)
C15 O3 Dy1 122.4(6)
C4 O4 C1 116.4(9)
C4 O4 Dy1 115.8(6)
C1 O4 Dy1 121.0(7)
N3 O5 Dy1 96.0(6)
N3 O6 Dy1 97.4(7)
N4 O8 Dy1 94.1(7)
N4 O7 Dy1 97.6(7)
N5 O10 Dy1 94.2(7)
N5 O9 Dy1 101.9(7)
C14 N1 C5 123.8(9)
C14 N1 Cu1 125.9(8)
C5 N1 Cu1 109.8(6)
C7 N2 C3 122.2(8)
C7 N2 Cu1 126.1(7)
C3 N2 Cu1 111.7(6)
O11 N3 O5 121.7(9)
O11 N3 O6 123.7(10)
O5 N3 O6 114.6(10)
O11 N3 Dy1 177.0(9)
O5 N3 Dy1 58.3(5)
O6 N3 Dy1 56.4(6)
O12 N4 O8 121.1(15)
O12 N4 O7 122.4(14)
O8 N4 O7 116.4(8)
O12 N4 Dy1 174.3(8)
O8 N4 Dy1 60.2(5)
O7 N4 Dy1 56.8(5)
O13 N5 O10 123.2(13)
O13 N5 O9 122.7(12)
O10 N5 O9 114.0(10)
O4 C1 H1A 109.5
O4 C1 H1B 109.5
H1A C1 H1B 109.5
O4 C1 H1C 109.5
H1A C1 H1C 109.5
H1B C1 H1C 109.5
C10 C2 C6 119.6(10)
C10 C2 H2A 120.2
C6 C2 H2A 120.2
N2 C3 C5 106.8(7)
N2 C3 C18 116.9(8)
C5 C3 C18 109.3(7)
N2 C3 H3A 107.8
C5 C3 H3A 107.8
C18 C3 H3A 107.8
O4 C4 C9 128.8(9)
O4 C4 C13 114.2(10)
C9 C4 C13 117.0(11)
N1 C5 C3 108.8(7)
N1 C5 C19 115.1(8)
C3 C5 C19 110.9(8)
N1 C5 H5A 107.2
C3 C5 H5A 107.2
C19 C5 H5A 107.2
C13 C6 C2 118.4(9)
C13 C6 C7 124.2(9)
C2 C6 C7 117.4(10)
N2 C7 C6 123.5(9)
N2 C7 H7A 118.2
C6 C7 H7A 118.2
C21 C8 C11 118.7(11)
C21 C8 C14 118.2(10)
C11 C8 C14 122.6(10)
C4 C9 C10 121.9(11)
C4 C9 H9A 119.1
C10 C9 H9A 119.1
C2 C10 C9 121.1(11)
C2 C10 H10A 119.4
C9 C10 H10A 119.4
O1 C11 C8 124.6(10)
O1 C11 C12 117.0(9)
C8 C11 C12 118.3(10)
C20 C12 O3 125.5(10)
C20 C12 C11 122.4(10)
O3 C12 C11 112.1(9)
O2 C13 C6 124.7(9)
O2 C13 C4 113.4(10)
C6 C13 C4 121.8(10)
N1 C14 C8 125.4(10)
N1 C14 H14A 117.3
C8 C14 H14A 117.3
O3 C15 H15A 109.5
O3 C15 H15B 109.5
H15A C15 H15B 109.5
O3 C15 H15C 109.5
H15A C15 H15C 109.5
H15B C15 H15C 109.5
C17 C16 C18 114.2(8)
C17 C16 H16A 108.7
C18 C16 H16A 108.7
C17 C16 H16B 108.7
C18 C16 H16B 108.7
H16A C16 H16B 107.6
C16 C17 C19 111.9(9)
C16 C17 H17A 109.2
C19 C17 H17A 109.2
C16 C17 H17B 109.2
C19 C17 H17B 109.2
H17A C17 H17B 107.9
C3 C18 C16 108.2(8)
C3 C18 H18A 110.0
C16 C18 H18A 110.0
C3 C18 H18B 110.0
C16 C18 H18B 110.0
H18A C18 H18B 108.4
C5 C19 C17 109.7(9)
C5 C19 H19A 109.7
C17 C19 H19A 109.7
C5 C19 H19B 109.7
C17 C19 H19B 109.7
H19A C19 H19B 108.2
C12 C20 C22 119.9(12)
C12 C20 H20A 120.0
C22 C20 H20A 120.0
C22 C21 C8 122.6(11)
C22 C21 H21A 118.7
C8 C21 H21A 118.7
C21 C22 C20 118.0(11)
C21 C22 H22A 121.0
C20 C22 H22A 121.0
O14 Dy2 O15 66.9(3)
O14 Dy2 O22 100.9(3)
O15 Dy2 O22 76.3(3)
O14 Dy2 O19 123.2(3)
O15 Dy2 O19 117.9(3)
O22 Dy2 O19 135.9(4)
O14 Dy2 O20 143.7(3)
O15 Dy2 O20 141.1(3)
O22 Dy2 O20 74.3(3)
O19 Dy2 O20 70.6(3)
O14 Dy2 O18 80.4(3)
O15 Dy2 O18 74.7(2)
O22 Dy2 O18 147.7(3)
O19 Dy2 O18 52.4(3)
O20 Dy2 O18 122.9(3)
O14 Dy2 O21 91.5(3)
O15 Dy2 O21 135.0(3)
O22 Dy2 O21 69.5(3)
O19 Dy2 O21 107.0(3)
O20 Dy2 O21 52.8(3)
O18 Dy2 O21 142.7(3)
O14 Dy2 O17 130.4(2)
O15 Dy2 O17 63.7(3)
O22 Dy2 O17 72.2(3)
O19 Dy2 O17 78.0(3)
O20 Dy2 O17 83.2(3)
O18 Dy2 O17 82.5(2)
O21 Dy2 O17 127.5(3)
O14 Dy2 O16 61.1(2)
O15 Dy2 O16 125.0(3)
O22 Dy2 O16 129.3(3)
O19 Dy2 O16 79.2(3)
O20 Dy2 O16 93.5(3)
O18 Dy2 O16 79.9(2)
O21 Dy2 O16 64.5(3)
O17 Dy2 O16 156.6(2)
O14 Dy2 N8 102.9(3)
O15 Dy2 N8 96.0(3)
O22 Dy2 N8 149.6(4)
O19 Dy2 N8 26.1(3)
O20 Dy2 N8 96.6(3)
O18 Dy2 N8 26.3(2)
O21 Dy2 N8 128.0(3)
O17 Dy2 N8 78.1(3)
O16 Dy2 N8 79.4(3)
O14 Dy2 N9 117.8(3)
O15 Dy2 N9 145.7(2)
O22 Dy2 N9 69.5(3)
O19 Dy2 N9 88.8(3)
O20 Dy2 N9 26.3(3)
O18 Dy2 N9 138.5(3)
O21 Dy2 N9 26.5(3)
O17 Dy2 N9 105.7(3)
O16 Dy2 N9 78.4(3)
N8 Dy2 N9 114.2(3)
O14 Dy2 Cu2 35.16(17)
O15 Dy2 Cu2 34.6(2)
O22 Dy2 Cu2 78.6(2)
O19 Dy2 Cu2 137.81(18)
O20 Dy2 Cu2 151.3(2)
O18 Dy2 Cu2 85.40(19)
O21 Dy2 Cu2 108.5(2)
O17 Dy2 Cu2 97.48(17)
O16 Dy2 Cu2 96.29(18)
N8 Dy2 Cu2 111.7(2)
N9 Dy2 Cu2 131.8(2)
O15 Cu2 N7 94.6(3)
O15 Cu2 N6 174.4(3)
N7 Cu2 N6 87.2(4)
O15 Cu2 O14 83.6(3)
N7 Cu2 O14 171.1(3)
N6 Cu2 O14 95.5(3)
O15 Cu2 Dy2 43.88(18)
N7 Cu2 Dy2 137.2(3)
N6 Cu2 Dy2 133.1(2)
O14 Cu2 Dy2 43.5(2)
C33 O15 Cu2 125.0(6)
C33 O15 Dy2 124.1(6)
Cu2 O15 Dy2 101.5(3)
C37 O14 Cu2 124.8(7)
C37 O14 Dy2 124.5(6)
Cu2 O14 Dy2 101.3(3)
C35 O17 C39 117.3(8)
C35 O17 Dy2 115.7(7)
C39 O17 Dy2 123.7(6)
C44 O16 C36 118.2(9)
C44 O16 Dy2 122.1(7)
C36 O16 Dy2 110.2(6)
N10 O22 Dy2 121.2(9)
N8 O18 Dy2 94.9(6)
N8 O19 Dy2 96.8(8)
N9 O21 Dy2 93.0(7)
N9 O20 Dy2 97.4(7)
C38 N7 C30 125.7(9)
C38 N7 Cu2 125.2(8)
C30 N7 Cu2 109.1(6)
C31 N6 C23 123.2(8)
C31 N6 Cu2 126.5(7)
C23 N6 Cu2 110.0(5)
O26 N10 O22 121.0(11)
O26 N10 O23 117.4(12)
O22 N10 O23 121.5(11)
O24 N8 O19 121.0(12)
O24 N8 O18 123.3(10)
O19 N8 O18 115.7(10)
O24 N8 Dy2 176.2(11)
O19 N8 Dy2 57.0(6)
O18 N8 Dy2 58.8(5)
O25 N9 O20 120.2(13)
O25 N9 O21 123.0(14)
O20 N9 O21 116.8(9)
O25 N9 Dy2 174.9(10)
O20 N9 Dy2 56.3(5)
O21 N9 Dy2 60.5(6)
N6 C23 C42 117.1(8)
N6 C23 C30 105.7(7)
C42 C23 C30 112.2(7)
N6 C23 H23A 107.1
C42 C23 H23A 107.1
C30 C23 H23A 107.1
C27 C24 C29 123.0(12)
C27 C24 H24A 118.5
C29 C24 H24A 118.5
C32 C25 C26 120.4(11)
C32 C25 H25A 119.8
C26 C25 H25A 119.8
C37 C26 C25 119.0(10)
C37 C26 C31 124.9(10)
C25 C26 C31 115.9(10)
C24 C27 C28 120.4(11)
C24 C27 H27A 119.8
C28 C27 H27A 119.8
C33 C28 C27 118.0(11)
C33 C28 C38 124.5(10)
C27 C28 C38 117.5(9)
C24 C29 C35 116.5(12)
C24 C29 H29A 121.7
C35 C29 H29A 121.7
N7 C30 C43 116.5(9)
N7 C30 C23 107.8(7)
C43 C30 C23 111.9(8)
N7 C30 H30A 106.7
C43 C30 H30A 106.7
C23 C30 H30A 106.7
N6 C31 C26 123.3(10)
N6 C31 H31A 118.3
C26 C31 H31A 118.3
C34 C32 C25 119.7(11)
C34 C32 H32A 120.1
C25 C32 H32A 120.1
O15 C33 C35 117.5(10)
O15 C33 C28 122.6(10)
C35 C33 C28 119.9(11)
C32 C34 C36 119.5(10)
C32 C34 H34A 120.3
C36 C34 H34A 120.3
O17 C35 C33 114.2(10)
O17 C35 C29 123.7(11)
C33 C35 C29 122.1(11)
C37 C36 C34 122.5(11)
C37 C36 O16 113.3(10)
C34 C36 O16 124.2(10)
O14 C37 C36 116.6(10)
O14 C37 C26 124.6(9)
C36 C37 C26 118.7(10)
N7 C38 C28 124.7(10)
N7 C38 H38A 117.7
C28 C38 H38A 117.7
O17 C39 H39A 109.5
O17 C39 H39B 109.5
H39A C39 H39B 109.5
O17 C39 H39C 109.5
H39A C39 H39C 109.5
H39B C39 H39C 109.5
C42 C40 C41 111.1(8)
C42 C40 H40A 109.4
C41 C40 H40A 109.4
C42 C40 H40B 109.4
C41 C40 H40B 109.4
H40A C40 H40B 108.0
C43 C41 C40 113.0(9)
C43 C41 H41A 109.0
C40 C41 H41A 109.0
C43 C41 H41B 109.0
C40 C41 H41B 109.0
H41A C41 H41B 107.8
C40 C42 C23 111.4(9)
C40 C42 H42A 109.3
C23 C42 H42A 109.3
C40 C42 H42B 109.3
C23 C42 H42B 109.3
H42A C42 H42B 108.0
C41 C43 C30 110.5(9)
C41 C43 H43A 109.6
C30 C43 H43A 109.6
C41 C43 H43B 109.6
C30 C43 H43B 109.6
H43A C43 H43B 108.1
O16 C44 H44A 109.5
O16 C44 H44B 109.5
H44A C44 H44B 109.5
O16 C44 H44C 109.5
H44A C44 H44C 109.5
H44B C44 H44C 109.5

loop_
_geom_bond_atom_site_label_1
_geom_bond_atom_site_label_2
_geom_bond_distance
Dy1 O1 2.300(6)
Dy1 O2 2.350(7)
Dy1 O7 2.430(8)
Dy1 O9 2.436(7)
Dy1 O6 2.436(9)
Dy1 O5 2.482(7)
Dy1 O8 2.504(7)
Dy1 O3 2.521(7)
Dy1 O4 2.553(8)
Dy1 O10 2.605(8)
Dy1 N4 2.880(9)
Dy1 N3 2.901(10)
Cu1 N2 1.892(8)
Cu1 O1 1.899(8)
Cu1 O2 1.909(7)
Cu1 N1 1.919(8)
O1 C11 1.329(12)
O2 C13 1.360(12)
O3 C12 1.409(11)
O3 C15 1.451(12)
O4 C4 1.320(14)
O4 C1 1.476(11)
O5 N3 1.266(11)
O6 N3 1.293(10)
O8 N4 1.253(14)
O7 N4 1.258(14)
O10 N5 1.261(12)
O9 N5 1.279(14)
O11 N3 1.206(11)
O12 N4 1.214(9)
O13 N5 1.221(11)
N1 C14 1.294(14)
N1 C5 1.488(12)
N2 C7 1.286(11)
N2 C3 1.482(10)
C1 H1A 0.9600
C1 H1B 0.9600
C1 H1C 0.9600
C2 C10 1.369(14)
C2 C6 1.411(14)
C2 H2A 0.9300
C3 C5 1.520(12)
C3 C18 1.528(13)
C3 H3A 0.9800
C4 C9 1.364(16)
C4 C13 1.434(13)
C5 C19 1.529(12)
C5 H5A 0.9800
C6 C13 1.373(14)
C6 C7 1.484(12)
C7 H7A 0.9300
C8 C21 1.394(15)
C8 C11 1.401(13)
C8 C14 1.439(16)
C9 C10 1.371(16)
C9 H9A 0.9300
C10 H10A 0.9300
C11 C12 1.410(14)
C12 C20 1.351(15)
C14 H14A 0.9300
C15 H15A 0.9600
C15 H15B 0.9600
C15 H15C 0.9600
C16 C17 1.479(14)
C16 C18 1.557(12)
C16 H16A 0.9700
C16 H16B 0.9700
C17 C19 1.542(15)
C17 H17A 0.9700
C17 H17B 0.9700
C18 H18A 0.9700
C18 H18B 0.9700
C19 H19A 0.9700
C19 H19B 0.9700
C20 C22 1.414(14)
C20 H20A 0.9300
C21 C22 1.384(16)
C21 H21A 0.9300
C22 H22A 0.9300
Dy2 O14 2.295(7)
Dy2 O15 2.312(6)
Dy2 O22 2.380(8)
Dy2 O19 2.402(10)
Dy2 O20 2.410(7)
Dy2 O18 2.439(7)
Dy2 O21 2.501(9)
Dy2 O17 2.527(8)
Dy2 O16 2.636(8)
Dy2 N8 2.842(11)
Dy2 N9 2.871(10)
Dy2 Cu2 3.2683(14)
Cu2 O15 1.893(9)
Cu2 N7 1.915(8)
Cu2 N6 1.919(8)
Cu2 O14 1.920(7)
O15 C33 1.319(12)
O14 C37 1.321(12)
O17 C35 1.374(13)
O17 C39 1.446(13)
O16 C44 1.415(11)
O16 C36 1.425(13)
O23 N10 1.252(12)
O22 N10 1.234(14)
O18 N8 1.265(12)
O19 N8 1.260(11)
O21 N9 1.282(14)
O20 N9 1.281(14)
O26 N10 1.191(11)
O24 N8 1.227(12)
O25 N9 1.226(10)
N7 C38 1.271(13)
N7 C30 1.464(12)
N6 C31 1.289(12)
N6 C23 1.496(10)
C23 C42 1.510(13)
C23 C30 1.523(11)
C23 H23A 0.9800
C24 C27 1.366(16)
C24 C29 1.386(15)
C24 H24A 0.9300
C25 C32 1.390(15)
C25 C26 1.413(14)
C25 H25A 0.9300
C26 C37 1.410(14)
C26 C31 1.462(13)
C27 C28 1.412(15)
C27 H27A 0.9300
C28 C33 1.407(13)
C28 C38 1.445(15)
C29 C35 1.409(16)
C29 H29A 0.9300
C30 C43 1.519(12)
C30 H30A 0.9800
C31 H31A 0.9300
C32 C34 1.378(16)
C32 H32A 0.9300
C33 C35 1.387(14)
C34 C36 1.385(15)
C34 H34A 0.9300
C36 C37 1.366(13)
C38 H38A 0.9300
C39 H39A 0.9600
C39 H39B 0.9600
C39 H39C 0.9600
C40 C42 1.503(13)
C40 C41 1.515(14)
C40 H40A 0.9700
C40 H40B 0.9700
C41 C43 1.502(16)
C41 H41A 0.9700
C41 H41B 0.9700
C42 H42A 0.9700
C42 H42B 0.9700
C43 H43A 0.9700
C43 H43B 0.9700
C44 H44A 0.9600
C44 H44B 0.9600
C44 H44C 0.9600

loop_
_geom_torsion_atom_site_label_1
_geom_torsion_atom_site_label_2
_geom_torsion_atom_site_label_3
_geom_torsion_atom_site_label_4
_geom_torsion
O1 Dy1 Cu1 N2 179.0(4)
O2 Dy1 Cu1 N2 -32.9(4)
O7 Dy1 Cu1 N2 97.7(7)
O9 Dy1 Cu1 N2 106.6(4)
O6 Dy1 Cu1 N2 -103.3(5)
O5 Dy1 Cu1 N2 -111.2(4)
O8 Dy1 Cu1 N2 41.9(4)
O3 Dy1 Cu1 N2 175.8(4)
O4 Dy1 Cu1 N2 -26.3(4)
O10 Dy1 Cu1 N2 65.9(4)
N4 Dy1 Cu1 N2 60.4(5)
N3 Dy1 Cu1 N2 -108.9(4)
O2 Dy1 Cu1 O1 148.1(4)
O7 Dy1 Cu1 O1 -81.2(7)
O9 Dy1 Cu1 O1 -72.3(4)
O6 Dy1 Cu1 O1 77.7(5)
O5 Dy1 Cu1 O1 69.8(3)
O8 Dy1 Cu1 O1 -137.1(3)
O3 Dy1 Cu1 O1 -3.2(3)
O4 Dy1 Cu1 O1 154.8(3)
O10 Dy1 Cu1 O1 -113.1(3)
N4 Dy1 Cu1 O1 -118.5(4)
N3 Dy1 Cu1 O1 72.2(3)
O1 Dy1 Cu1 O2 -148.1(4)
O7 Dy1 Cu1 O2 130.7(7)
O9 Dy1 Cu1 O2 139.6(4)
O6 Dy1 Cu1 O2 -70.4(5)
O5 Dy1 Cu1 O2 -78.3(3)
O8 Dy1 Cu1 O2 74.9(4)
O3 Dy1 Cu1 O2 -151.3(3)
O4 Dy1 Cu1 O2 6.7(3)
O10 Dy1 Cu1 O2 98.8(4)
N4 Dy1 Cu1 O2 93.4(5)
N3 Dy1 Cu1 O2 -75.9(4)
O1 Dy1 Cu1 N1 31.4(4)
O2 Dy1 Cu1 N1 179.5(5)
O7 Dy1 Cu1 N1 -49.8(7)
O9 Dy1 Cu1 N1 -40.9(4)
O6 Dy1 Cu1 N1 109.2(5)
O5 Dy1 Cu1 N1 101.3(4)
O8 Dy1 Cu1 N1 -105.6(4)
O3 Dy1 Cu1 N1 28.3(4)
O4 Dy1 Cu1 N1 -173.8(4)
O10 Dy1 Cu1 N1 -81.6(4)
N4 Dy1 Cu1 N1 -87.1(5)
N3 Dy1 Cu1 N1 103.6(4)
N2 Cu1 O1 C11 136(8)
O2 Cu1 O1 C11 177.5(7)
N1 Cu1 O1 C11 -1.6(7)
Dy1 Cu1 O1 C11 155.7(8)
N2 Cu1 O1 Dy1 -20(8)
O2 Cu1 O1 Dy1 21.8(3)
N1 Cu1 O1 Dy1 -157.3(3)
O2 Dy1 O1 C11 -175.3(8)
O7 Dy1 O1 C11 -9.4(9)
O9 Dy1 O1 C11 -53.2(7)
O6 Dy1 O1 C11 77.9(8)
O5 Dy1 O1 C11 101.2(8)
O8 Dy1 O1 C11 -90.3(9)
O3 Dy1 O1 C11 20.4(7)
O4 Dy1 O1 C11 172.4(7)
O10 Dy1 O1 C11 -104.8(7)
N4 Dy1 O1 C11 -49.2(10)
N3 Dy1 O1 C11 89.4(7)
O2 Dy1 O1 Cu1 -19.2(2)
O7 Dy1 O1 Cu1 146.7(3)
O9 Dy1 O1 Cu1 102.9(4)
O6 Dy1 O1 Cu1 -126.1(4)
O5 Dy1 O1 Cu1 -102.7(3)
O8 Dy1 O1 Cu1 65.8(5)
O3 Dy1 O1 Cu1 176.5(3)
O4 Dy1 O1 Cu1 -31.5(4)
O10 Dy1 O1 Cu1 51.3(3)
N4 Dy1 O1 Cu1 106.9(6)
N3 Dy1 O1 Cu1 -114.5(3)
N2 Cu1 O2 C13 17.8(7)
O1 Cu1 O2 C13 -160.8(7)
N1 Cu1 O2 C13 -146(5)
Dy1 Cu1 O2 C13 -139.7(8)
N2 Cu1 O2 Dy1 157.4(3)
O1 Cu1 O2 Dy1 -21.1(3)
N1 Cu1 O2 Dy1 -6(6)
O1 Dy1 O2 C13 159.5(7)
O7 Dy1 O2 C13 2.1(11)
O9 Dy1 O2 C13 96.2(7)
O6 Dy1 O2 C13 -88.4(7)
O5 Dy1 O2 C13 -124.1(7)
O8 Dy1 O2 C13 22.2(7)
O3 Dy1 O2 C13 177.1(6)
O4 Dy1 O2 C13 -31.9(6)
O10 Dy1 O2 C13 79.5(7)
N4 Dy1 O2 C13 18.6(8)
N3 Dy1 O2 C13 -107.8(7)
O1 Dy1 O2 Cu1 18.9(3)
O7 Dy1 O2 Cu1 -138.5(5)
O9 Dy1 O2 Cu1 -44.4(4)
O6 Dy1 O2 Cu1 131.0(3)
O5 Dy1 O2 Cu1 95.3(3)
O8 Dy1 O2 Cu1 -118.4(3)
O3 Dy1 O2 Cu1 36.5(4)
O4 Dy1 O2 Cu1 -172.4(4)
O10 Dy1 O2 Cu1 -61.1(3)
N4 Dy1 O2 Cu1 -122.0(3)
N3 Dy1 O2 Cu1 111.6(3)
O1 Dy1 O3 C12 -16.8(5)
O2 Dy1 O3 C12 -34.7(7)
O7 Dy1 O3 C12 143.1(6)
O9 Dy1 O3 C12 68.6(6)
O6 Dy1 O3 C12 -148.1(6)
O5 Dy1 O3 C12 -94.7(6)
O8 Dy1 O3 C12 116.1(6)
O4 Dy1 O3 C12 -135.3(7)
O10 Dy1 O3 C12 38.9(6)
N4 Dy1 O3 C12 128.9(6)
N3 Dy1 O3 C12 -121.4(6)
O1 Dy1 O3 C15 -176.7(8)
O2 Dy1 O3 C15 165.4(7)
O7 Dy1 O3 C15 -16.8(7)
O9 Dy1 O3 C15 -91.3(7)
O6 Dy1 O3 C15 52.0(7)
O5 Dy1 O3 C15 105.4(7)
O8 Dy1 O3 C15 -43.8(8)
O4 Dy1 O3 C15 64.8(9)
O10 Dy1 O3 C15 -121.0(7)
N4 Dy1 O3 C15 -31.0(7)
N3 Dy1 O3 C15 78.7(7)
O1 Dy1 O4 C4 42.7(8)
O2 Dy1 O4 C4 29.9(6)
O7 Dy1 O4 C4 -136.1(7)
O9 Dy1 O4 C4 -64.9(8)
O6 Dy1 O4 C4 159.3(7)
O5 Dy1 O4 C4 107.5(7)
O8 Dy1 O4 C4 -92.7(7)
O3 Dy1 O4 C4 146.5(6)
O10 Dy1 O4 C4 -28.1(7)
N4 Dy1 O4 C4 -114.0(7)
N3 Dy1 O4 C4 133.0(7)
O1 Dy1 O4 C1 -167.3(7)
O2 Dy1 O4 C1 179.9(8)
O7 Dy1 O4 C1 13.9(7)
O9 Dy1 O4 C1 85.1(8)
O6 Dy1 O4 C1 -50.7(7)
O5 Dy1 O4 C1 -102.5(7)
O8 Dy1 O4 C1 57.3(7)
O3 Dy1 O4 C1 -63.5(9)
O10 Dy1 O4 C1 121.9(7)
N4 Dy1 O4 C1 36.0(7)
N3 Dy1 O4 C1 -77.0(7)
O1 Dy1 O5 N3 -151.9(7)
O2 Dy1 O5 N3 140.1(6)
O7 Dy1 O5 N3 -17.0(7)
O9 Dy1 O5 N3 -110.4(7)
O6 Dy1 O5 N3 2.0(7)
O8 Dy1 O5 N3 42.2(9)
O3 Dy1 O5 N3 -85.2(6)
O4 Dy1 O5 N3 78.4(6)
O10 Dy1 O5 N3 171.5(6)
N4 Dy1 O5 N3 2.7(9)
O1 Dy1 O6 N3 26.7(9)
O2 Dy1 O6 N3 -48.2(8)
O7 Dy1 O6 N3 159.6(9)
O9 Dy1 O6 N3 126.0(7)
O5 Dy1 O6 N3 -2.0(6)
O8 Dy1 O6 N3 -161.2(7)
O3 Dy1 O6 N3 77.2(8)
O4 Dy1 O6 N3 -97.2(8)
O10 Dy1 O6 N3 -139.9(13)
N4 Dy1 O6 N3 178.5(8)
O1 Dy1 O8 N4 116.5(6)
O2 Dy1 O8 N4 -173.6(5)
O7 Dy1 O8 N4 -4.6(5)
O9 Dy1 O8 N4 77.7(6)
O6 Dy1 O8 N4 -52.9(6)
O5 Dy1 O8 N4 -84.1(7)
O3 Dy1 O8 N4 30.2(6)
O4 Dy1 O8 N4 -123.5(6)
O10 Dy1 O8 N4 131.3(6)
N3 Dy1 O8 N4 -63.0(6)
O1 Dy1 O7 N4 -119.1(6)
O2 Dy1 O7 N4 29.8(10)
O9 Dy1 O7 N4 -73.8(6)
O6 Dy1 O7 N4 132.0(7)
O5 Dy1 O7 N4 148.1(6)
O8 Dy1 O7 N4 4.6(5)
O3 Dy1 O7 N4 -146.1(6)
O4 Dy1 O7 N4 59.5(6)
O10 Dy1 O7 N4 -38.0(7)
N3 Dy1 O7 N4 140.8(6)
O1 Dy1 O10 N5 89.2(6)
O2 Dy1 O10 N5 160.1(6)
O7 Dy1 O10 N5 -46.0(7)
O9 Dy1 O10 N5 0.4(6)
O6 Dy1 O10 N5 -103.1(17)
O5 Dy1 O10 N5 126.1(6)
O8 Dy1 O10 N5 -80.6(6)
O3 Dy1 O10 N5 37.9(6)
O4 Dy1 O10 N5 -144.6(6)
N4 Dy1 O10 N5 -61.5(6)
N3 Dy1 O10 N5 137.4(8)
O1 Dy1 O9 N5 -76.8(7)
O2 Dy1 O9 N5 -20.4(7)
O7 Dy1 O9 N5 132.7(7)
O6 Dy1 O9 N5 165.2(6)
O5 Dy1 O9 N5 -117.2(7)
O8 Dy1 O9 N5 78.2(7)
O3 Dy1 O9 N5 -143.1(7)
O4 Dy1 O9 N5 50.8(8)
O10 Dy1 O9 N5 -0.5(6)
N4 Dy1 O9 N5 105.7(8)
N3 Dy1 O9 N5 -159.0(6)
N2 Cu1 N1 C14 176.2(9)
O1 Cu1 N1 C14 -5.3(9)
O2 Cu1 N1 C14 -20(6)
Dy1 Cu1 N1 C14 -26.0(10)
N2 Cu1 N1 C5 -11.1(6)
O1 Cu1 N1 C5 167.5(6)
O2 Cu1 N1 C5 152(5)
Dy1 Cu1 N1 C5 146.7(5)
O1 Cu1 N2 C7 29(8)
O2 Cu1 N2 C7 -12.8(8)
N1 Cu1 N2 C7 166.2(8)
Dy1 Cu1 N2 C7 9.6(9)
O1 Cu1 N2 C3 -151(8)
O2 Cu1 N2 C3 167.5(5)
N1 Cu1 N2 C3 -13.5(6)
Dy1 Cu1 N2 C3 -170.1(4)
Dy1 O5 N3 O11 176.4(10)
Dy1 O5 N3 O6 -3.3(11)
Dy1 O6 N3 O11 -176.4(10)
Dy1 O6 N3 O5 3.4(11)
O1 Dy1 N3 O11 -64(15)
O2 Dy1 N3 O11 -129(15)
O7 Dy1 N3 O11 74(15)
O9 Dy1 N3 O11 12(16)
O6 Dy1 N3 O11 93(16)
O5 Dy1 N3 O11 -90(15)
O8 Dy1 N3 O11 116(15)
O3 Dy1 N3 O11 -3(15)
O4 Dy1 N3 O11 171(15)
O10 Dy1 N3 O11 -109(15)
N4 Dy1 N3 O11 91(15)
O1 Dy1 N3 O5 26.8(6)
O2 Dy1 N3 O5 -39.0(6)
O7 Dy1 N3 O5 164.9(6)
O9 Dy1 N3 O5 102.9(7)
O6 Dy1 N3 O5 -176.4(12)
O8 Dy1 N3 O5 -153.5(6)
O3 Dy1 N3 O5 87.4(6)
O4 Dy1 N3 O5 -98.7(6)
O10 Dy1 N3 O5 -18.4(12)
N4 Dy1 N3 O5 -178.0(6)
O1 Dy1 N3 O6 -156.8(8)
O2 Dy1 N3 O6 137.4(8)
O7 Dy1 N3 O6 -18.7(8)
O9 Dy1 N3 O6 -80.7(8)
O5 Dy1 N3 O6 176.4(12)
O8 Dy1 N3 O6 22.9(9)
O3 Dy1 N3 O6 -96.3(8)
O4 Dy1 N3 O6 77.7(8)
O10 Dy1 N3 O6 158.0(9)
N4 Dy1 N3 O6 -1.7(9)
Dy1 O8 N4 O12 -173.6(9)
Dy1 O8 N4 O7 7.8(8)
Dy1 O7 N4 O12 173.3(9)
Dy1 O7 N4 O8 -8.0(9)
O1 Dy1 N4 O12 8(13)
O2 Dy1 N4 O12 112(12)
O7 Dy1 N4 O12 -84(13)
O9 Dy1 N4 O12 13(12)
O6 Dy1 N4 O12 -127(13)
O5 Dy1 N4 O12 -128(12)
O8 Dy1 N4 O12 104(13)
O3 Dy1 N4 O12 -50(13)
O4 Dy1 N4 O12 155(13)
O10 Dy1 N4 O12 60(13)
N3 Dy1 N4 O12 -127(12)
O1 Dy1 N4 O8 -96.1(7)
O2 Dy1 N4 O8 8.1(7)
O7 Dy1 N4 O8 171.7(9)
O9 Dy1 N4 O8 -91.8(6)
O6 Dy1 N4 O8 128.2(6)
O5 Dy1 N4 O8 127.7(6)
O3 Dy1 N4 O8 -154.6(5)
O4 Dy1 N4 O8 51.1(6)
O10 Dy1 N4 O8 -44.5(6)
N3 Dy1 N4 O8 129.0(6)
O1 Dy1 N4 O7 92.2(8)
O2 Dy1 N4 O7 -163.6(6)
O9 Dy1 N4 O7 96.5(7)
O6 Dy1 N4 O7 -43.5(7)
O5 Dy1 N4 O7 -44.0(8)
O8 Dy1 N4 O7 -171.7(9)
O3 Dy1 N4 O7 33.7(6)
O4 Dy1 N4 O7 -120.6(6)
O10 Dy1 N4 O7 143.8(6)
N3 Dy1 N4 O7 -42.7(7)
Dy1 O10 N5 O13 176.0(11)
Dy1 O10 N5 O9 -0.7(10)
Dy1 O9 N5 O13 -176.0(10)
Dy1 O9 N5 O10 0.8(10)
C7 N2 C3 C5 -145.8(9)
Cu1 N2 C3 C5 33.9(8)
C7 N2 C3 C18 -23.1(12)
Cu1 N2 C3 C18 156.6(7)
C1 O4 C4 C9 0.8(15)
Dy1 O4 C4 C9 152.2(9)
C1 O4 C4 C13 -177.5(8)
Dy1 O4 C4 C13 -26.1(10)
C14 N1 C5 C3 -154.6(9)
Cu1 N1 C5 C3 32.4(9)
C14 N1 C5 C19 -29.4(13)
Cu1 N1 C5 C19 157.7(7)
N2 C3 C5 N1 -42.4(10)
C18 C3 C5 N1 -169.7(7)
N2 C3 C5 C19 -170.0(7)
C18 C3 C5 C19 62.7(10)
C10 C2 C6 C13 -2.3(14)
C10 C2 C6 C7 177.2(8)
C3 N2 C7 C6 -177.2(8)
Cu1 N2 C7 C6 3.1(12)
C13 C6 C7 N2 6.8(14)
C2 C6 C7 N2 -172.7(9)
O4 C4 C9 C10 -175.5(11)
C13 C4 C9 C10 2.8(15)
C6 C2 C10 C9 3.5(16)
C4 C9 C10 C2 -3.8(17)
Cu1 O1 C11 C8 9.5(13)
Dy1 O1 C11 C8 160.2(7)
Cu1 O1 C11 C12 -172.3(6)
Dy1 O1 C11 C12 -21.6(12)
C21 C8 C11 O1 176.9(10)
C14 C8 C11 O1 -11.3(14)
C21 C8 C11 C12 -1.3(14)
C14 C8 C11 C12 170.5(9)
C15 O3 C12 C20 -4.0(15)
Dy1 O3 C12 C20 -164.9(9)
C15 O3 C12 C11 174.3(9)
Dy1 O3 C12 C11 13.4(10)
O1 C11 C12 C20 -178.5(9)
C8 C11 C12 C20 -0.2(15)
O1 C11 C12 O3 3.1(12)
C8 C11 C12 O3 -178.6(8)
Cu1 O2 C13 C6 -13.8(12)
Dy1 O2 C13 C6 -145.9(7)
Cu1 O2 C13 C4 163.6(6)
Dy1 O2 C13 C4 31.6(10)
C2 C6 C13 O2 178.8(9)
C7 C6 C13 O2 -0.7(14)
C2 C6 C13 C4 1.5(14)
C7 C6 C13 C4 -177.9(8)
O4 C4 C13 O2 -0.8(12)
C9 C4 C13 O2 -179.3(9)
O4 C4 C13 C6 176.8(9)
C9 C4 C13 C6 -1.7(14)
C5 N1 C14 C8 -167.0(9)
Cu1 N1 C14 C8 4.8(15)
C21 C8 C14 N1 175.5(10)
C11 C8 C14 N1 3.7(15)
C18 C16 C17 C19 -52.4(13)
N2 C3 C18 C16 -179.9(7)
C5 C3 C18 C16 -58.5(10)
C17 C16 C18 C3 55.1(12)
N1 C5 C19 C17 177.8(9)
C3 C5 C19 C17 -58.1(11)
C16 C17 C19 C5 52.5(12)
O3 C12 C20 C22 -179.5(9)
C11 C12 C20 C22 2.3(16)
C11 C8 C21 C22 0.6(16)
C14 C8 C21 C22 -171.5(10)
C8 C21 C22 C20 1.4(17)
C12 C20 C22 C21 -2.9(16)
O14 Dy2 Cu2 O15 -149.4(4)
O22 Dy2 Cu2 O15 82.2(4)
O19 Dy2 Cu2 O15 -68.1(5)
O20 Dy2 Cu2 O15 101.8(6)
O18 Dy2 Cu2 O15 -69.5(3)
O21 Dy2 Cu2 O15 145.9(3)
O17 Dy2 Cu2 O15 12.2(3)
O16 Dy2 Cu2 O15 -148.9(3)
N8 Dy2 Cu2 O15 -67.9(4)
N9 Dy2 Cu2 O15 131.0(4)
O14 Dy2 Cu2 N7 -166.9(5)
O15 Dy2 Cu2 N7 -17.6(4)
O22 Dy2 Cu2 N7 64.7(5)
O19 Dy2 Cu2 N7 -85.7(6)
O20 Dy2 Cu2 N7 84.2(6)
O18 Dy2 Cu2 N7 -87.1(4)
O21 Dy2 Cu2 N7 128.3(4)
O17 Dy2 Cu2 N7 -5.4(4)
O16 Dy2 Cu2 N7 -166.5(4)
N8 Dy2 Cu2 N7 -85.4(4)
N9 Dy2 Cu2 N7 113.5(5)
O14 Dy2 Cu2 N6 37.3(4)
O15 Dy2 Cu2 N6 -173.3(4)
O22 Dy2 Cu2 N6 -91.1(4)
O19 Dy2 Cu2 N6 118.6(5)
O20 Dy2 Cu2 N6 -71.5(6)
O18 Dy2 Cu2 N6 117.2(4)
O21 Dy2 Cu2 N6 -27.4(4)
O17 Dy2 Cu2 N6 -161.1(4)
O16 Dy2 Cu2 N6 37.8(4)
N8 Dy2 Cu2 N6 118.8(4)
N9 Dy2 Cu2 N6 -42.3(4)
O15 Dy2 Cu2 O14 149.4(4)
O22 Dy2 Cu2 O14 -128.4(4)
O19 Dy2 Cu2 O14 81.3(5)
O20 Dy2 Cu2 O14 -108.8(6)
O18 Dy2 Cu2 O14 79.8(4)
O21 Dy2 Cu2 O14 -64.7(4)
O17 Dy2 Cu2 O14 161.6(4)
O16 Dy2 Cu2 O14 0.5(3)
N8 Dy2 Cu2 O14 81.5(4)
N9 Dy2 Cu2 O14 -79.6(4)
N7 Cu2 O15 C33 20.7(7)
N6 Cu2 O15 C33 -87(3)
O14 Cu2 O15 C33 -168.1(7)
Dy2 Cu2 O15 C33 -147.4(8)
N7 Cu2 O15 Dy2 168.1(3)
N6 Cu2 O15 Dy2 60(3)
O14 Cu2 O15 Dy2 -20.7(3)
O14 Dy2 O15 C33 166.4(8)
O22 Dy2 O15 C33 58.0(8)
O19 Dy2 O15 C33 -77.0(8)
O20 Dy2 O15 C33 16.2(10)
O18 Dy2 O15 C33 -107.7(8)
O21 Dy2 O15 C33 99.1(8)
O17 Dy2 O15 C33 -18.7(7)
O16 Dy2 O15 C33 -173.4(7)
N8 Dy2 O15 C33 -92.1(8)
N9 Dy2 O15 C33 60.4(11)
Cu2 Dy2 O15 C33 147.8(9)
O14 Dy2 O15 Cu2 18.6(3)
O22 Dy2 O15 Cu2 -89.8(4)
O19 Dy2 O15 Cu2 135.2(4)
O20 Dy2 O15 Cu2 -131.6(4)
O18 Dy2 O15 Cu2 104.5(3)
O21 Dy2 O15 Cu2 -48.7(4)
O17 Dy2 O15 Cu2 -166.5(3)
O16 Dy2 O15 Cu2 38.8(4)
N8 Dy2 O15 Cu2 120.1(3)
N9 Dy2 O15 Cu2 -87.4(6)
O15 Cu2 O14 C37 168.2(7)
N7 Cu2 O14 C37 -113(2)
N6 Cu2 O14 C37 -6.2(8)
Dy2 Cu2 O14 C37 147.3(9)
O15 Cu2 O14 Dy2 20.8(3)
N7 Cu2 O14 Dy2 99(2)
N6 Cu2 O14 Dy2 -153.6(3)
O15 Dy2 O14 C37 -165.8(8)
O22 Dy2 O14 C37 -96.0(8)
O19 Dy2 O14 C37 85.0(8)
O20 Dy2 O14 C37 -17.7(10)
O18 Dy2 O14 C37 116.8(8)
O21 Dy2 O14 C37 -26.6(7)
O17 Dy2 O14 C37 -171.8(7)
O16 Dy2 O14 C37 33.1(7)
N8 Dy2 O14 C37 103.0(8)
N9 Dy2 O14 C37 -23.5(8)
Cu2 Dy2 O14 C37 -147.5(9)
O15 Dy2 O14 Cu2 -18.3(3)
O22 Dy2 O14 Cu2 51.5(4)
O19 Dy2 O14 Cu2 -127.5(3)
O20 Dy2 O14 Cu2 129.8(4)
O18 Dy2 O14 Cu2 -95.7(3)
O21 Dy2 O14 Cu2 120.9(3)
O17 Dy2 O14 Cu2 -24.3(5)
O16 Dy2 O14 Cu2 -179.5(4)
N8 Dy2 O14 Cu2 -109.5(3)
N9 Dy2 O14 Cu2 123.9(3)
O14 Dy2 O17 C35 24.1(7)
O15 Dy2 O17 C35 18.0(6)
O22 Dy2 O17 C35 -65.2(6)
O19 Dy2 O17 C35 147.6(6)
O20 Dy2 O17 C35 -140.8(6)
O18 Dy2 O17 C35 94.6(6)
O21 Dy2 O17 C35 -110.0(6)
O16 Dy2 O17 C35 135.9(7)
N8 Dy2 O17 C35 120.9(6)
N9 Dy2 O17 C35 -127.0(6)
Cu2 Dy2 O17 C35 10.3(6)
O14 Dy2 O17 C39 -177.1(7)
O15 Dy2 O17 C39 176.8(8)
O22 Dy2 O17 C39 93.6(8)
O19 Dy2 O17 C39 -53.5(8)
O20 Dy2 O17 C39 18.0(8)
O18 Dy2 O17 C39 -106.6(8)
O21 Dy2 O17 C39 48.8(9)
O16 Dy2 O17 C39 -65.3(10)
N8 Dy2 O17 C39 -80.2(8)
N9 Dy2 O17 C39 31.8(8)
Cu2 Dy2 O17 C39 169.1(8)
O14 Dy2 O16 C44 -175.2(8)
O15 Dy2 O16 C44 163.5(7)
O22 Dy2 O16 C44 -95.1(8)
O19 Dy2 O16 C44 46.9(7)
O20 Dy2 O16 C44 -22.5(8)
O18 Dy2 O16 C44 100.3(8)
O21 Dy2 O16 C44 -68.0(8)
O17 Dy2 O16 C44 58.7(10)
N8 Dy2 O16 C44 73.5(8)
N9 Dy2 O16 C44 -44.1(8)
Cu2 Dy2 O16 C44 -175.5(7)
O14 Dy2 O16 C36 -29.5(6)
O15 Dy2 O16 C36 -50.8(7)
O22 Dy2 O16 C36 50.6(7)
O19 Dy2 O16 C36 -167.4(6)
O20 Dy2 O16 C36 123.2(6)
O18 Dy2 O16 C36 -114.0(6)
O21 Dy2 O16 C36 77.7(6)
O17 Dy2 O16 C36 -155.7(6)
N8 Dy2 O16 C36 -140.8(6)
N9 Dy2 O16 C36 101.6(6)
Cu2 Dy2 O16 C36 -29.9(6)
O14 Dy2 O22 N10 13.0(10)
O15 Dy2 O22 N10 75.8(9)
O19 Dy2 O22 N10 -168.1(8)
O20 Dy2 O22 N10 -130.0(10)
O18 Dy2 O22 N10 102.3(11)
O21 Dy2 O22 N10 -74.5(10)
O17 Dy2 O22 N10 142.2(10)
O16 Dy2 O22 N10 -48.5(10)
N8 Dy2 O22 N10 154.1(9)
N9 Dy2 O22 N10 -102.8(10)
Cu2 Dy2 O22 N10 40.4(9)
O14 Dy2 O18 N8 -148.4(7)
O15 Dy2 O18 N8 143.0(8)
O22 Dy2 O18 N8 116.3(8)
O19 Dy2 O18 N8 -2.3(7)
O20 Dy2 O18 N8 1.4(8)
O21 Dy2 O18 N8 -68.7(9)
O17 Dy2 O18 N8 78.3(7)
O16 Dy2 O18 N8 -86.3(7)
N9 Dy2 O18 N8 -26.9(9)
Cu2 Dy2 O18 N8 176.5(7)
O14 Dy2 O19 N8 43.3(10)
O15 Dy2 O19 N8 -36.1(10)
O22 Dy2 O19 N8 -135.3(8)
O20 Dy2 O19 N8 -174.4(9)
O18 Dy2 O19 N8 2.3(7)
O21 Dy2 O19 N8 146.8(8)
O17 Dy2 O19 N8 -87.4(8)
O16 Dy2 O19 N8 87.9(8)
N9 Dy2 O19 N8 166.3(9)
Cu2 Dy2 O19 N8 0.5(11)
O14 Dy2 O21 N9 174.0(6)
O15 Dy2 O21 N9 -127.9(6)
O22 Dy2 O21 N9 -84.9(6)
O19 Dy2 O21 N9 48.5(6)
O20 Dy2 O21 N9 0.6(5)
O18 Dy2 O21 N9 98.0(6)
O17 Dy2 O21 N9 -39.2(7)
O16 Dy2 O21 N9 117.2(6)
N8 Dy2 O21 N9 66.3(7)
Cu2 Dy2 O21 N9 -154.6(5)
O14 Dy2 O20 N9 -11.8(9)
O15 Dy2 O20 N9 117.6(7)
O22 Dy2 O20 N9 75.4(7)
O19 Dy2 O20 N9 -131.8(7)
O18 Dy2 O20 N9 -134.9(6)
O21 Dy2 O20 N9 -0.6(5)
O17 Dy2 O20 N9 148.7(6)
O16 Dy2 O20 N9 -54.6(6)
N8 Dy2 O20 N9 -134.2(6)
Cu2 Dy2 O20 N9 55.4(9)
O15 Cu2 N7 C38 -11.1(9)
N6 Cu2 N7 C38 163.6(9)
O14 Cu2 N7 C38 -89(3)
Dy2 Cu2 N7 C38 1.1(10)
O15 Cu2 N7 C30 168.9(6)
N6 Cu2 N7 C30 -16.5(6)
O14 Cu2 N7 C30 91(3)
Dy2 Cu2 N7 C30 -179.0(4)
O15 Cu2 N6 C31 -76(3)
N7 Cu2 N6 C31 175.0(8)
O14 Cu2 N6 C31 3.5(8)
Dy2 Cu2 N6 C31 -21.3(9)
O15 Cu2 N6 C23 97(3)
N7 Cu2 N6 C23 -11.2(6)
O14 Cu2 N6 C23 177.3(5)
Dy2 Cu2 N6 C23 152.5(4)
Dy2 O22 N10 O26 162.0(9)
Dy2 O22 N10 O23 -21.5(16)
Dy2 O19 N8 O24 176.2(11)
Dy2 O19 N8 O18 -3.9(12)
Dy2 O18 N8 O24 -176.3(12)
Dy2 O18 N8 O19 3.9(12)
O14 Dy2 N8 O24 156(12)
O15 Dy2 N8 O24 88(13)
O22 Dy2 N8 O24 15(13)
O19 Dy2 N8 O24 -60(12)
O20 Dy2 N8 O24 -55(13)
O18 Dy2 N8 O24 124(13)
O21 Dy2 N8 O24 -102(12)
O17 Dy2 N8 O24 27(12)
O16 Dy2 N8 O24 -147(13)
N9 Dy2 N8 O24 -75(13)
Cu2 Dy2 N8 O24 120(12)
O14 Dy2 N8 O19 -143.9(8)
O15 Dy2 N8 O19 148.4(9)
O22 Dy2 N8 O19 75.3(10)
O20 Dy2 N8 O19 5.3(9)
O18 Dy2 N8 O19 -175.9(13)
O21 Dy2 N8 O19 -41.6(10)
O17 Dy2 N8 O19 87.0(9)
O16 Dy2 N8 O19 -87.1(8)
N9 Dy2 N8 O19 -15.0(10)
Cu2 Dy2 N8 O19 -179.7(8)
O14 Dy2 N8 O18 32.0(7)
O15 Dy2 N8 O18 -35.7(7)
O22 Dy2 N8 O18 -108.8(8)
O19 Dy2 N8 O18 175.9(13)
O20 Dy2 N8 O18 -178.8(7)
O21 Dy2 N8 O18 134.2(6)
O17 Dy2 N8 O18 -97.2(7)
O16 Dy2 N8 O18 88.8(7)
N9 Dy2 N8 O18 160.9(6)
Cu2 Dy2 N8 O18 -3.8(7)
Dy2 O20 N9 O25 -175.6(8)
Dy2 O20 N9 O21 1.0(9)
Dy2 O21 N9 O25 175.6(8)
Dy2 O21 N9 O20 -1.0(9)
O14 Dy2 N9 O25 -140(11)
O15 Dy2 N9 O25 -51(11)
O22 Dy2 N9 O25 -48(11)
O19 Dy2 N9 O25 93(11)
O20 Dy2 N9 O25 48(11)
O18 Dy2 N9 O25 112(10)
O21 Dy2 N9 O25 -133(11)
O17 Dy2 N9 O25 15(11)
O16 Dy2 N9 O25 172(11)
N8 Dy2 N9 O25 99(11)
Cu2 Dy2 N9 O25 -100(11)
O14 Dy2 N9 O20 172.2(6)
O15 Dy2 N9 O20 -98.5(8)
O22 Dy2 N9 O20 -96.0(7)
O19 Dy2 N9 O20 44.7(7)
O18 Dy2 N9 O20 64.0(8)
O21 Dy2 N9 O20 179.0(9)
O17 Dy2 N9 O20 -32.4(6)
O16 Dy2 N9 O20 123.9(6)
N8 Dy2 N9 O20 51.3(7)
Cu2 Dy2 N9 O20 -148.0(5)
O14 Dy2 N9 O21 -6.8(6)
O15 Dy2 N9 O21 82.5(8)
O22 Dy2 N9 O21 85.0(6)
O19 Dy2 N9 O21 -134.2(6)
O20 Dy2 N9 O21 -179.0(9)
O18 Dy2 N9 O21 -115.0(6)
O17 Dy2 N9 O21 148.6(6)
O16 Dy2 N9 O21 -55.1(6)
N8 Dy2 N9 O21 -127.7(6)
Cu2 Dy2 N9 O21 33.1(7)
C31 N6 C23 C42 -25.2(12)
Cu2 N6 C23 C42 160.7(7)
C31 N6 C23 C30 -151.1(9)
Cu2 N6 C23 C30 34.9(8)
C32 C25 C26 C37 -2.3(15)
C32 C25 C26 C31 -176.9(9)
C29 C24 C27 C28 0.3(18)
C24 C27 C28 C33 -2.5(16)
C24 C27 C28 C38 174.5(10)
C27 C24 C29 C35 0.5(16)
C38 N7 C30 C43 -13.4(14)
Cu2 N7 C30 C43 166.6(6)
C38 N7 C30 C23 -140.0(10)
Cu2 N7 C30 C23 40.0(8)
N6 C23 C30 N7 -48.3(9)
C42 C23 C30 N7 -177.1(8)
N6 C23 C30 C43 -177.6(8)
C42 C23 C30 C43 53.5(11)
C23 N6 C31 C26 -174.6(8)
Cu2 N6 C31 C26 -1.6(13)
C37 C26 C31 N6 0.9(14)
C25 C26 C31 N6 175.1(9)
C26 C25 C32 C34 4.8(16)
Cu2 O15 C33 C35 157.8(7)
Dy2 O15 C33 C35 17.4(12)
Cu2 O15 C33 C28 -20.4(13)
Dy2 O15 C33 C28 -160.8(7)
C27 C28 C33 O15 -178.0(9)
C38 C28 C33 O15 5.2(15)
C27 C28 C33 C35 3.9(14)
C38 C28 C33 C35 -172.9(9)
C25 C32 C34 C36 -5.6(16)
C39 O17 C35 C33 -177.3(9)
Dy2 O17 C35 C33 -17.0(10)
C39 O17 C35 C29 5.9(14)
Dy2 O17 C35 C29 166.1(8)
O15 C33 C35 O17 1.7(13)
C28 C33 C35 O17 179.9(8)
O15 C33 C35 C29 178.6(9)
C28 C33 C35 C29 -3.2(15)
C24 C29 C35 O17 177.5(9)
C24 C29 C35 C33 0.9(16)
C32 C34 C36 C37 4.0(15)
C32 C34 C36 O16 -175.6(10)
C44 O16 C36 C37 174.7(8)
Dy2 O16 C36 C37 27.5(9)
C44 O16 C36 C34 -5.7(14)
Dy2 O16 C36 C34 -152.8(8)
Cu2 O14 C37 C36 -171.4(6)
Dy2 O14 C37 C36 -31.3(11)
Cu2 O14 C37 C26 7.3(13)
Dy2 O14 C37 C26 147.4(7)
C34 C36 C37 O14 177.3(9)
O16 C36 C37 O14 -3.0(12)
C34 C36 C37 C26 -1.4(14)
O16 C36 C37 C26 178.2(8)
C25 C26 C37 O14 -178.1(9)
C31 C26 C37 O14 -4.0(15)
C25 C26 C37 C36 0.6(13)
C31 C26 C37 C36 174.7(8)
C30 N7 C38 C28 -179.0(8)
Cu2 N7 C38 C28 1.0(14)
C33 C28 C38 N7 5.2(16)
C27 C28 C38 N7 -171.7(10)
C42 C40 C41 C43 -55.6(12)
C41 C40 C42 C23 54.2(12)
N6 C23 C42 C40 -176.5(8)
C30 C23 C42 C40 -53.9(11)
C40 C41 C43 C30 54.6(12)
N7 C30 C43 C41 -177.6(8)
C23 C30 C43 C41 -53.1(11)
